data_1535115
loop_
_publ_author_name
'Hatscher, S.'
'Urland, W.'

_publ_section_title
;
 Synthesis, structure and magnetic behavior of a new chloride thiosilicate
 with neodymium Nd3 Cl S2 (Si S4)
;
_journal_name_full 'Materials Research Bulletin'
_journal_page_first 99
_journal_page_last 112
_journal_volume 38
_journal_year 2003
_chemical_formula_sum 'Cl Nd3 S6 Si'
_chemical_name_systematic 'Nd3 Cl S2 (Si S4)'
_space_group_IT_number 62
_symmetry_space_group_name_Hall '-P 2ac 2n'
_symmetry_space_group_name_H-M 'P n m a'
_cell_angle_alpha 90
_cell_angle_beta 90
_cell_angle_gamma 90
_cell_formula_units_Z 8
_cell_length_a 12.403
_cell_length_b 10.358
_cell_length_c 16.164
_cell_volume 2076.594
_citation_journal_id_ASTM MRBUAC
_cod_data_source_file Hatscher_MRBUAC_2003_731.cif
_cod_data_source_block Cl1Nd3S6Si1
_cod_original_formula_sum 'Cl1 Nd3 S6 Si1'
_cod_database_code 1535115

loop_
_symmetry_equiv_pos_as_xyz
x,y,z
-x+1/2,-y,z+1/2
x+1/2,-y+1/2,-z+1/2
-x,y+1/2,-z
-x,-y,-z
x-1/2,y,-z-1/2
-x-1/2,y-1/2,z-1/2
x,-y-1/2,z

loop_
_atom_site_label
_atom_site_type_symbol
_atom_site_fract_x
_atom_site_fract_y
_atom_site_fract_z
_atom_site_occupancy
_atom_site_U_iso_or_equiv
S3 S-2 0.73823 0.08984 0.74699 1 0.0
Nd3 Nd+3 0.37637 0.25 0.36214 1 0.0
Nd2 Nd+3 0.61298 0.25 0.6252 1 0.0
Nd4 Nd+3 0.68717 0.04319 0.40497 1 0.0
S6 S-2 0.26807 0.25 0.20012 1 0.0
Cl1 Cl-1 1.10378 0.04796 0.56005 1 0.0
S2 S-2 0.37795 0.25 0.59603 1 0.0
S4 S-2 0.97395 -0.08205 0.76892 1 0.0
S7 S-2 0.65601 -0.00922 0.56905 1 0.0
Si1 Si+4 0.88569 -0.25 0.73932 1 0.0
S1 S-2 0.56244 0.25 0.45363 1 0.0
S5 S-2 0.81451 0.25 0.52705 1 0.0
S8 S-2 0.85759 -0.25 0.61103 1 0.0
Nd1 Nd+3 0.8837 0.03537 0.611568 1 0.0
S9 S-2 0.97864 0.25 0.70977 1 0.0
Si2 Si+4 0.83406 0.25 0.77839 1 0.0
